data_7712047
loop_
_publ_author_name
'Das, Suman S.'
'Pradhan, Abinash'
'Samal, Saroj L.'

_publ_section_title
;
 Solvent-mediated crystallization of
 (TMS)<sub>2</sub>BiBr<sub>5</sub>&#xb7;DMSO: a new 0D hybrid halide
 perovskite.
;
_journal_issue 6
_journal_name_full 'Dalton transactions (Cambridge, England : 2003)'
_journal_page_first 1777
_journal_page_last 1784
_journal_paper_doi 10.1039/d2dt03803j
_journal_volume 52
_journal_year 2023
_chemical_formula_moiety 'C2 H6 Bi Br5 O S, 2(C3 H9 S)'
_chemical_formula_sum 'C8 H24 Bi Br5 O S3'
_chemical_formula_weight 840.98
_space_group_crystal_system triclinic
_space_group_IT_number 2
_space_group_name_Hall '-P 1'
_space_group_name_H-M_alt 'P -1'
_atom_sites_solution_hydrogens geom
_audit_creation_date 2022-01-28
_audit_creation_method
;
Olex2 1.5-alpha
(compiled 2021.06.29 svn.r12e2184c for OlexSys, GUI svn.r6374)
;
_audit_update_record
;
2022-02-18 deposited with the CCDC.	2023-01-04 downloaded from the CCDC.
;
_cell_angle_alpha 89.117(3)
_cell_angle_beta 88.201(2)
_cell_angle_gamma 78.949(3)
_cell_formula_units_Z 2
_cell_length_a 8.2321(3)
_cell_length_b 9.2196(3)
_cell_length_c 15.2213(4)
_cell_measurement_reflns_used 6580
_cell_measurement_temperature 293(2)
_cell_measurement_theta_max 26.3690
_cell_measurement_theta_min 2.2400
_cell_volume 1133.21(6)
_computing_cell_refinement 'CrysAlisPro 1.171.41.93a (Rigaku OD, 2020)'
_computing_data_collection 'CrysAlisPro 1.171.41.93a (Rigaku OD, 2020)'
_computing_data_reduction 'CrysAlisPro 1.171.41.93a (Rigaku OD, 2020)'
_computing_molecular_graphics 'Olex2 1.5-alpha (Dolomanov et al., 2009)'
_computing_publication_material 'Olex2 1.5-alpha (Dolomanov et al., 2009)'
_computing_structure_refinement 'SHELXL 2018/3 (Sheldrick, 2015)'
_computing_structure_solution 'SHELXT 2018/2 (Sheldrick, 2018)'
_diffrn_ambient_temperature 293(2)
_diffrn_detector 'Hybrid Pixel Array Detector'
_diffrn_detector_area_resol_mean 10.0000
_diffrn_measured_fraction_theta_full 0.999
_diffrn_measured_fraction_theta_max 0.946
_diffrn_measurement_details
;
List of Runs (angles in degrees, time in seconds):

  # Type    Start    End  Width  t~exp~   \w     \q     \k     \f   Frames
#--------------------------------------------------------------------------
  1  \w     11.00  37.00   0.50   37.45    --   10.00  77.00   0.00   52
  2  \w      2.00  37.00   0.50   37.45    --   10.00  77.00 -30.00   70
  3  \w    -79.00  39.00   0.50   37.45    --   10.00 -19.00 -60.00  236
  4  \w    -13.00  12.00   0.50   37.45    --   10.00  82.00-120.00   50
  5  \w    -16.00  33.00   0.50   37.45    --   10.00  82.00-150.00   98
  6  \w     60.00  99.00   0.50   37.45    --   10.00  57.00 150.00   78
  7  \w     54.00  81.00   0.50   37.45    --   10.00  82.00-150.00   54
  8  \w     64.00  99.00   0.50   37.45    --   10.00 -19.00 -60.00   70
  9  \w    -20.00  14.00   0.50   37.45    --   10.00  57.00 -30.00   68
 10  \w    -35.00  33.00   0.50   37.45    --   10.00 -77.00 120.00  136
 11  \w    -20.00  20.00   0.50   37.45    --   10.00  57.00 150.00   80
 12  \w    -16.00  73.00   0.50   37.45    --  -10.20  82.00-180.00  178
 13  \w    -84.00  17.00   0.50   37.45    --  -10.20 -82.00 -60.00  202
 14  \w    -43.00  13.00   0.50   37.45    --  -10.20 -82.00  30.00  112
 15  \w    -37.00   7.00   0.50   37.45    --  -10.20 -82.00-150.00   88
;
_diffrn_measurement_device 'four-circle diffractometer'
_diffrn_measurement_device_type 'XtaLAB Pro II AFC12 (RINC): Kappa single'
_diffrn_measurement_method '\w scans'
_diffrn_orient_matrix_type 'CrysAlisPro convention (1999,Acta A55,543-557)'
_diffrn_orient_matrix_UB_11 0.0310307000
_diffrn_orient_matrix_UB_12 -0.0724251000
_diffrn_orient_matrix_UB_13 0.0158873000
_diffrn_orient_matrix_UB_21 0.0111150000
_diffrn_orient_matrix_UB_22 -0.0259909000
_diffrn_orient_matrix_UB_23 -0.0438073000
_diffrn_orient_matrix_UB_31 0.0814081000
_diffrn_orient_matrix_UB_32 0.0149746000
_diffrn_orient_matrix_UB_33 -0.0015327000
_diffrn_radiation_monochromator mirror
_diffrn_radiation_probe x-ray
_diffrn_radiation_type 'Mo K\a'
_diffrn_radiation_wavelength 0.71073
_diffrn_reflns_av_R_equivalents 0.0367
_diffrn_reflns_av_unetI/netI 0.0443
_diffrn_reflns_Laue_measured_fraction_full 0.999
_diffrn_reflns_Laue_measured_fraction_max 0.946
_diffrn_reflns_limit_h_max 8
_diffrn_reflns_limit_h_min -10
_diffrn_reflns_limit_k_max 11
_diffrn_reflns_limit_k_min -11
_diffrn_reflns_limit_l_max 18
_diffrn_reflns_limit_l_min -19
_diffrn_reflns_number 16179
_diffrn_reflns_point_group_measured_fraction_full 0.999
_diffrn_reflns_point_group_measured_fraction_max 0.946
_diffrn_reflns_theta_full 25.242
_diffrn_reflns_theta_max 27.067
_diffrn_reflns_theta_min 2.251
_diffrn_source 'micro-focus sealed X-ray tube'
_diffrn_source_type 'Rigaku (Mo) X-ray Source'
_exptl_absorpt_coefficient_mu 16.861
_exptl_absorpt_correction_T_max 1.00000
_exptl_absorpt_correction_T_min 0.40861
_exptl_absorpt_correction_type multi-scan
_exptl_absorpt_process_details
;
CrysAlisPro 1.171.41.93a (Rigaku Oxford Diffraction, 2020)
Empirical absorption correction using spherical harmonics,
implemented in SCALE3 ABSPACK scaling algorithm.
;
_exptl_crystal_colour White
_exptl_crystal_density_diffrn 2.465
_exptl_crystal_F_000 772
_refine_diff_density_max 1.834
_refine_diff_density_min -0.825
_refine_diff_density_rms 0.180
_refine_ls_extinction_method none
_refine_ls_goodness_of_fit_ref 1.073
_refine_ls_hydrogen_treatment constr
_refine_ls_matrix_type full
_refine_ls_number_parameters 205
_refine_ls_number_reflns 4716
_refine_ls_number_restraints 78
_refine_ls_restrained_S_all 1.068
_refine_ls_R_factor_all 0.0542
_refine_ls_R_factor_gt 0.0396
_refine_ls_shift/su_max 0.001
_refine_ls_shift/su_mean 0.000
_refine_ls_structure_factor_coef Fsqd
_refine_ls_weighting_details 'w=1/[\s^2^(Fo^2^)+(0.0369P)^2^+4.9600P] where P=(Fo^2^+2Fc^2^)/3'
_refine_ls_weighting_scheme calc
_refine_ls_wR_factor_gt 0.0961
_refine_ls_wR_factor_ref 0.1004
_reflns_Friedel_coverage 0.000
_reflns_number_gt 3788
_reflns_number_total 4716
_reflns_threshold_expression 'I > 2\s(I)'
_cod_data_source_file d2dt03803j2.cif
_cod_data_source_block ssd50_200122
_cod_depositor_comments 'Adding full bibliography for 7712047.cif.'
_cod_database_code 7712047
_shelx_shelxl_version_number 2018/3
_chemical_oxdiff_formula ((CH3)3S)3BiBr6
_shelx_space_group_comment
;
The symmetry employed for this shelxl refinement is uniquely defined
by the following loop, which should always be used as a source of
symmetry information in preference to the above space-group names.
They are only intended as comments.
;
_reflns_odcompleteness_completeness 99.14
_reflns_odcompleteness_iscentric 1
_reflns_odcompleteness_theta 26.32
_olex2_refinement_description
;
1. Fixed Uiso
 At 1.5 times of:
  All C(H,H,H) groups
2. Restrained distances
 S009-C00C \\sim S0-C1
 with sigma of 0.02
 S009-C00D \\sim S0-C2
 with sigma of 0.02
 S009-C00G \\sim S0-C3
 with sigma of 0.02
 C00C-C00G \\sim C1-C3
 with sigma of 0.04
 C00D-C00G \\sim C2-C3
 with sigma of 0.04
 C00C-C00D \\sim C1-C2
 with sigma of 0.04
3. Uiso/Uaniso restraints and constraints
C2 \\sim S0 \\sim C1 \\sim C3: within 2A with sigma of 0.04 and sigma for
terminal atoms of 0.08 within 2A
S0 \\sim C1 \\sim C2 \\sim C3: within 2A with sigma of 0.04 and sigma for
terminal atoms of 0.08 within 2A
C00C \\sim S009 \\sim C00D \\sim C00G: within 2A with sigma of 0.04 and sigma
for terminal atoms of 0.08 within 2A
Uanis(C11) \\sim Ueq: with sigma of 0.01 and sigma for terminal atoms of 0.02
4. Rigid body (RIGU) restrains
 C2, S0, C1, C3
 with sigma for 1-2 distances of 0.004 and sigma for 1-3 distances of 0.004
 C00C, S009, C00D, C00G
 with sigma for 1-2 distances of 0.004 and sigma for 1-3 distances of 0.004
 S0, C1, C2, C3
 with sigma for 1-2 distances of 0.004 and sigma for 1-3 distances of 0.004
5. Others
 Sof(S0)=Sof(C1)=Sof(H1A)=Sof(H1B)=Sof(H1C)=Sof(C2)=Sof(H2A)=Sof(H2B)=Sof(H2C)=
 Sof(C3)=Sof(H3A)=Sof(H3B)=Sof(H3C)=1-FVAR(1)
 Sof(S009)=Sof(C00C)=Sof(H00M)=Sof(H00N)=Sof(H00O)=Sof(C00D)=Sof(H00P)=
 Sof(H00Q)=Sof(H00R)=Sof(C00G)=Sof(H00S)=Sof(H00T)=Sof(H00U)=FVAR(1)
6.a Me refined with riding coordinates:
 C00C(H00M,H00N,H00O), C00D(H00P,H00Q,H00R), C00G(H00S,H00T,H00U), C1(H1A,H1B,
 H1C), C2(H2A,H2B,H2C), C3(H3A,H3B,H3C)
6.b Idealised Me refined as rotating group:
 C00B(H00D,H00E,H00F), C00E(H00G,H00H,H00I), C00F(H00J,H00K,H00L), C00H(H00A,
 H00B,H00C), C11(H11A,H11B,H11C)
;
_olex2_submission_special_instructions 'No special instructions were received'
_oxdiff_exptl_absorpt_empirical_details
;
Empirical correction (ABSPACK) includes:
- Absorption correction using spherical harmonics
- Frame scaling
;
_oxdiff_exptl_absorpt_empirical_full_max 2.196
_oxdiff_exptl_absorpt_empirical_full_min 0.536

loop_
_space_group_symop_operation_xyz
'x, y, z'
'-x, -y, -z'

loop_
_atom_site_label
_atom_site_type_symbol
_atom_site_fract_x
_atom_site_fract_y
_atom_site_fract_z
_atom_site_U_iso_or_equiv
_atom_site_adp_type
_atom_site_occupancy
_atom_site_site_symmetry_order
_atom_site_calc_flag
_atom_site_refinement_flags_posn
_atom_site_refinement_flags_adp
_atom_site_refinement_flags_occupancy
_atom_site_disorder_assembly
_atom_site_disorder_group
Bi01 Bi 0.26337(4) 0.75242(3) 0.25020(2) 0.03648(11) Uani 1 1 d . . . . .
Br02 Br 0.29271(13) 0.80027(11) 0.06567(6) 0.0606(3) Uani 1 1 d . . . . .
Br03 Br -0.00955(12) 0.97385(10) 0.27263(7) 0.0590(3) Uani 1 1 d . . . . .
Br04 Br 0.27306(14) 0.66045(11) 0.43038(6) 0.0608(3) Uani 1 1 d . . . . .
Br05 Br 0.05869(13) 0.54385(10) 0.21545(7) 0.0599(3) Uani 1 1 d . . . . .
Br06 Br 0.46728(13) 0.96211(11) 0.28638(7) 0.0633(3) Uani 1 1 d . . . . .
S007 S -0.2923(3) 0.7873(3) 0.51589(17) 0.0588(6) Uani 1 1 d . . . . .
S008 S 0.5171(3) 0.3878(3) 0.25038(18) 0.0614(7) Uani 1 1 d . . . . .
S009 S 0.7156(4) 0.7921(4) -0.0121(2) 0.0517(12) Uani 0.722(8) 1 d D U P A 1
O00A O 0.5131(8) 0.5486(7) 0.2272(5) 0.071(2) Uani 1 1 d . . . . .
C00B C -0.2235(14) 0.6789(10) 0.4233(6) 0.065(3) Uani 1 1 d . . . . .
H00D H -0.291452 0.714515 0.374467 0.098 Uiso 1 1 calc R U . . .
H00E H -0.230768 0.577966 0.435787 0.098 Uiso 1 1 calc R U . . .
H00F H -0.110569 0.685103 0.409032 0.098 Uiso 1 1 calc R U . . .
C00C C 0.9077(19) 0.7900(16) -0.0710(11) 0.079(5) Uani 0.722(8) 1 d D U P A 1
H00M H 0.911747 0.887711 -0.092605 0.119 Uiso 0.722(8) 1 calc R U P A 1
H00N H 0.997952 0.757704 -0.032520 0.119 Uiso 0.722(8) 1 calc R U P A 1
H00O H 0.916426 0.723537 -0.119632 0.119 Uiso 0.722(8) 1 calc R U P A 1
C00D C 0.736(5) 0.607(2) 0.0201(18) 0.079(8) Uani 0.722(8) 1 d D U P A 1
H00P H 0.721641 0.548343 -0.029741 0.118 Uiso 0.722(8) 1 calc R U P A 1
H00Q H 0.844863 0.572558 0.042653 0.118 Uiso 0.722(8) 1 calc R U P A 1
H00R H 0.654370 0.597189 0.064868 0.118 Uiso 0.722(8) 1 calc R U P A 1
C00E C -0.2401(17) 0.9575(11) 0.4854(7) 0.086(4) Uani 1 1 d . . . . .
H00G H -0.123789 0.943257 0.471070 0.129 Uiso 1 1 calc R U . . .
H00H H -0.266159 1.025239 0.533397 0.129 Uiso 1 1 calc R U . . .
H00I H -0.301893 0.997134 0.435177 0.129 Uiso 1 1 calc R U . . .
C00F C -0.1434(15) 0.7238(12) 0.5939(7) 0.079(3) Uani 1 1 d . . . . .
H00J H -0.156441 0.627814 0.614851 0.119 Uiso 1 1 calc R U . . .
H00K H -0.157161 0.791174 0.642212 0.119 Uiso 1 1 calc R U . . .
H00L H -0.034896 0.717488 0.567501 0.119 Uiso 1 1 calc R U . . .
C00G C 0.747(4) 0.879(3) 0.0871(12) 0.076(7) Uani 0.722(8) 1 d D U P A 1
H00S H 0.737784 0.982838 0.076922 0.113 Uiso 0.722(8) 1 calc R U P A 1
H00T H 0.664326 0.862350 0.130255 0.113 Uiso 0.722(8) 1 calc R U P A 1
H00U H 0.854819 0.837719 0.108039 0.113 Uiso 0.722(8) 1 calc R U P A 1
C00H C 0.6562(19) 0.3436(13) 0.3334(8) 0.110(5) Uani 1 1 d . . . . .
H00A H 0.760463 0.367944 0.315161 0.165 Uiso 1 1 calc R U . . .
H00B H 0.671190 0.239662 0.346302 0.165 Uiso 1 1 calc R U . . .
H00C H 0.614414 0.398448 0.385115 0.165 Uiso 1 1 calc R U . . .
C11 C 0.647(2) 0.2901(14) 0.1682(8) 0.112(5) Uani 1 1 d . U . . .
H11A H 0.599678 0.313982 0.111790 0.168 Uiso 1 1 calc R U . . .
H11B H 0.658847 0.185874 0.179170 0.168 Uiso 1 1 calc R U . . .
H11C H 0.754079 0.317292 0.168915 0.168 Uiso 1 1 calc R U . . .
S0 S 0.8551(13) 0.7210(11) -0.0039(7) 0.072(4) Uani 0.278(8) 1 d D U P A 2
C1 C 0.748(10) 0.574(6) 0.023(4) 0.064(15) Uani 0.278(8) 1 d D U P A 2
H1A H 0.801041 0.516514 0.070770 0.096 Uiso 0.278(8) 1 calc R U P A 2
H1B H 0.635257 0.614190 0.039426 0.096 Uiso 0.278(8) 1 calc R U P A 2
H1C H 0.750694 0.511675 -0.027464 0.096 Uiso 0.278(8) 1 calc R U P A 2
C2 C 0.738(6) 0.807(4) -0.091(2) 0.087(13) Uani 0.278(8) 1 d D U P A 2
H2A H 0.766005 0.749727 -0.143345 0.131 Uiso 0.278(8) 1 calc R U P A 2
H2B H 0.622048 0.814051 -0.076739 0.131 Uiso 0.278(8) 1 calc R U P A 2
H2C H 0.760793 0.904268 -0.100650 0.131 Uiso 0.278(8) 1 calc R U P A 2
C3 C 0.782(10) 0.845(6) 0.083(3) 0.065(16) Uani 0.278(8) 1 d D U P A 2
H3A H 0.837247 0.810183 0.135698 0.098 Uiso 0.278(8) 1 calc R U P A 2
H3B H 0.803360 0.941221 0.067746 0.098 Uiso 0.278(8) 1 calc R U P A 2
H3C H 0.664616 0.851004 0.091657 0.098 Uiso 0.278(8) 1 calc R U P A 2

loop_
_atom_site_aniso_label
_atom_site_aniso_U_11
_atom_site_aniso_U_22
_atom_site_aniso_U_33
_atom_site_aniso_U_23
_atom_site_aniso_U_13
_atom_site_aniso_U_12
Bi01 0.04400(19) 0.03186(17) 0.03148(17) -0.00220(12) -0.00060(12) -0.00188(12)
Br02 0.0800(7) 0.0651(6) 0.0332(5) -0.0003(4) 0.0024(4) -0.0060(5)
Br03 0.0536(5) 0.0525(6) 0.0636(6) -0.0105(5) 0.0009(4) 0.0083(4)
Br04 0.0914(7) 0.0590(6) 0.0347(5) 0.0053(4) -0.0070(5) -0.0205(5)
Br05 0.0728(6) 0.0505(6) 0.0603(6) -0.0049(4) -0.0103(5) -0.0200(5)
Br06 0.0663(6) 0.0656(6) 0.0639(7) -0.0071(5) 0.0006(5) -0.0272(5)
S007 0.0592(15) 0.0604(15) 0.0566(15) -0.0053(12) 0.0024(12) -0.0116(12)
S008 0.0576(15) 0.0485(14) 0.0741(18) 0.0054(12) -0.0038(13) -0.0003(11)
S009 0.056(2) 0.048(2) 0.049(2) -0.0010(15) 0.0029(15) -0.0060(16)
O00A 0.075(5) 0.045(4) 0.084(5) 0.018(3) 0.011(4) 0.004(3)
C00B 0.093(8) 0.052(6) 0.049(6) -0.006(5) -0.015(5) -0.007(5)
C00C 0.086(11) 0.061(9) 0.094(12) -0.020(8) 0.046(9) -0.029(8)
C00D 0.090(15) 0.037(12) 0.104(17) 0.012(10) 0.017(12) -0.001(10)
C00E 0.156(12) 0.046(6) 0.058(7) 0.000(5) 0.003(7) -0.026(7)
C00F 0.115(10) 0.072(7) 0.053(7) 0.005(5) -0.020(6) -0.021(7)
C00G 0.106(18) 0.073(15) 0.039(9) -0.002(8) -0.004(8) 0.007(13)
C00H 0.184(15) 0.081(8) 0.066(8) 0.016(6) -0.067(9) -0.016(9)
C11 0.187(13) 0.079(8) 0.061(7) -0.017(6) 0.013(8) -0.003(8)
S0 0.067(7) 0.066(7) 0.080(8) -0.018(5) -0.004(5) -0.003(5)
C1 0.08(3) 0.014(17) 0.10(4) -0.007(15) 0.01(3) -0.02(2)
C2 0.14(3) 0.05(2) 0.08(2) 0.011(17) -0.03(2) -0.03(2)
C3 0.08(4) 0.03(2) 0.08(2) -0.020(19) 0.00(2) -0.01(2)

loop_
_atom_type_symbol
_atom_type_description
_atom_type_scat_dispersion_real
_atom_type_scat_dispersion_imag
_atom_type_scat_source
C C 0.0033 0.0016 'International Tables Vol C Tables 4.2.6.8 and 6.1.1.4'
H H 0.0000 0.0000 'International Tables Vol C Tables 4.2.6.8 and 6.1.1.4'
Bi Bi -4.1077 10.2566 'International Tables Vol C Tables 4.2.6.8 and 6.1.1.4'
Br Br -0.2901 2.4595 'International Tables Vol C Tables 4.2.6.8 and 6.1.1.4'
O O 0.0106 0.0060 'International Tables Vol C Tables 4.2.6.8 and 6.1.1.4'
S S 0.1246 0.1234 'International Tables Vol C Tables 4.2.6.8 and 6.1.1.4'

loop_
_geom_angle_atom_site_label_1
_geom_angle_atom_site_label_2
_geom_angle_atom_site_label_3
_geom_angle
_geom_angle_site_symmetry_1
_geom_angle_site_symmetry_3
_geom_angle_publ_flag
Br02 Bi01 Br04 170.52(3) . . ?
Br02 Bi01 Br05 88.43(3) . . ?
Br02 Bi01 Br06 91.97(3) . . ?
Br03 Bi01 Br02 94.27(3) . . ?
Br03 Bi01 Br04 95.03(3) . . ?
Br03 Bi01 Br05 91.17(3) . . ?
Br03 Bi01 Br06 88.58(3) . . ?
Br04 Bi01 Br06 90.12(3) . . ?
Br05 Bi01 Br04 89.51(3) . . ?
Br05 Bi01 Br06 179.54(3) . . ?
O00A Bi01 Br02 84.93(16) . . ?
O00A Bi01 Br03 179.12(16) . . ?
O00A Bi01 Br04 85.76(16) . . ?
O00A Bi01 Br05 88.46(16) . . ?
O00A Bi01 Br06 91.80(16) . . ?
C00B S007 C00E 101.9(5) . . ?
C00F S007 C00B 103.8(5) . . ?
C00F S007 C00E 101.1(6) . . ?
O00A S008 C00H 106.6(5) . . ?
O00A S008 C11 104.2(5) . . ?
C00H S008 C11 95.3(7) . . ?
C00D S009 C00C 101.2(13) . . ?
C00D S009 C00G 102.4(12) . . ?
C00G S009 C00C 102.2(13) . . ?
S008 O00A Bi01 124.3(4) . . ?
S007 C00B H00D 109.5 . . ?
S007 C00B H00E 109.5 . . ?
S007 C00B H00F 109.5 . . ?
H00D C00B H00E 109.5 . . ?
H00D C00B H00F 109.5 . . ?
H00E C00B H00F 109.5 . . ?
S009 C00C H00M 109.5 . . ?
S009 C00C H00N 109.5 . . ?
S009 C00C H00O 109.5 . . ?
H00M C00C H00N 109.5 . . ?
H00M C00C H00O 109.5 . . ?
H00N C00C H00O 109.5 . . ?
S009 C00D H00P 109.5 . . ?
S009 C00D H00Q 109.5 . . ?
S009 C00D H00R 109.5 . . ?
H00P C00D H00Q 109.5 . . ?
H00P C00D H00R 109.5 . . ?
H00Q C00D H00R 109.5 . . ?
S007 C00E H00G 109.5 . . ?
S007 C00E H00H 109.5 . . ?
S007 C00E H00I 109.5 . . ?
H00G C00E H00H 109.5 . . ?
H00G C00E H00I 109.5 . . ?
H00H C00E H00I 109.5 . . ?
S007 C00F H00J 109.5 . . ?
S007 C00F H00K 109.5 . . ?
S007 C00F H00L 109.5 . . ?
H00J C00F H00K 109.5 . . ?
H00J C00F H00L 109.5 . . ?
H00K C00F H00L 109.5 . . ?
S009 C00G H00S 109.5 . . ?
S009 C00G H00T 109.5 . . ?
S009 C00G H00U 109.5 . . ?
H00S C00G H00T 109.5 . . ?
H00S C00G H00U 109.5 . . ?
H00T C00G H00U 109.5 . . ?
S008 C00H H00A 109.5 . . ?
S008 C00H H00B 109.5 . . ?
S008 C00H H00C 109.5 . . ?
H00A C00H H00B 109.5 . . ?
H00A C00H H00C 109.5 . . ?
H00B C00H H00C 109.5 . . ?
S008 C11 H11A 109.5 . . ?
S008 C11 H11B 109.5 . . ?
S008 C11 H11C 109.5 . . ?
H11A C11 H11B 109.5 . . ?
H11A C11 H11C 109.5 . . ?
H11B C11 H11C 109.5 . . ?
C2 S0 C1 101(2) . . ?
C2 S0 C3 101(2) . . ?
C3 S0 C1 101(2) . . ?
S0 C1 H1A 109.5 . . ?
S0 C1 H1B 109.5 . . ?
S0 C1 H1C 109.5 . . ?
H1A C1 H1B 109.5 . . ?
H1A C1 H1C 109.5 . . ?
H1B C1 H1C 109.5 . . ?
S0 C2 H2A 109.5 . . ?
S0 C2 H2B 109.5 . . ?
S0 C2 H2C 109.5 . . ?
H2A C2 H2B 109.5 . . ?
H2A C2 H2C 109.5 . . ?
H2B C2 H2C 109.5 . . ?
S0 C3 H3A 109.5 . . ?
S0 C3 H3B 109.5 . . ?
S0 C3 H3C 109.5 . . ?
H3A C3 H3B 109.5 . . ?
H3A C3 H3C 109.5 . . ?
H3B C3 H3C 109.5 . . ?

loop_
_geom_bond_atom_site_label_1
_geom_bond_atom_site_label_2
_geom_bond_distance
_geom_bond_site_symmetry_2
_geom_bond_publ_flag
Bi01 Br02 2.8465(9) . ?
Bi01 Br03 2.7472(9) . ?
Bi01 Br04 2.8572(9) . ?
Bi01 Br05 2.8541(10) . ?
Bi01 Br06 2.8624(10) . ?
Bi01 O00A 2.525(6) . ?
S007 C00B 1.755(10) . ?
S007 C00E 1.757(10) . ?
S007 C00F 1.746(10) . ?
S008 O00A 1.513(6) . ?
S008 C00H 1.724(10) . ?
S008 C11 1.762(12) . ?
S009 C00C 1.791(14) . ?
S009 C00D 1.749(19) . ?
S009 C00G 1.766(16) . ?
C00B H00D 0.9600 . ?
C00B H00E 0.9600 . ?
C00B H00F 0.9600 . ?
C00C H00M 0.9600 . ?
C00C H00N 0.9600 . ?
C00C H00O 0.9600 . ?
C00D H00P 0.9600 . ?
C00D H00Q 0.9600 . ?
C00D H00R 0.9600 . ?
C00E H00G 0.9600 . ?
C00E H00H 0.9600 . ?
C00E H00I 0.9600 . ?
C00F H00J 0.9600 . ?
C00F H00K 0.9600 . ?
C00F H00L 0.9600 . ?
C00G H00S 0.9600 . ?
C00G H00T 0.9600 . ?
C00G H00U 0.9600 . ?
C00H H00A 0.9600 . ?
C00H H00B 0.9600 . ?
C00H H00C 0.9600 . ?
C11 H11A 0.9600 . ?
C11 H11B 0.9600 . ?
C11 H11C 0.9600 . ?
S0 C1 1.79(2) . ?
S0 C2 1.75(2) . ?
S0 C3 1.77(2) . ?
C1 H1A 0.9600 . ?
C1 H1B 0.9600 . ?
C1 H1C 0.9600 . ?
C2 H2A 0.9600 . ?
C2 H2B 0.9600 . ?
C2 H2C 0.9600 . ?
C3 H3A 0.9600 . ?
C3 H3B 0.9600 . ?
C3 H3C 0.9600 . ?

loop_
_geom_torsion_atom_site_label_1
_geom_torsion_atom_site_label_2
_geom_torsion_atom_site_label_3
_geom_torsion_atom_site_label_4
_geom_torsion
_geom_torsion_site_symmetry_1
_geom_torsion_site_symmetry_2
_geom_torsion_site_symmetry_3
_geom_torsion_site_symmetry_4
_geom_torsion_publ_flag
C00H S008 O00A Bi01 -114.7(7) . . . . ?
C11 S008 O00A Bi01 145.3(6) . . . . ?
